data_4325590
loop_
_publ_author_name
'Stefanie A. Cantalupo'
'Helen E. Ferreira'
'Eman Bataineh'
'Annie J. King'
'Montana V. Petersen'
'Teresa Wojtasiewicz'
'Antonio G. DiPasquale'
'Arnold L. Rheingold'
'Linda H. Doerrer'

_publ_section_title
;
 Synthesis with Structural and Electronic Characterization of Homoleptic
 Fe(II)- and Fe(III)-Fluorinated Phenolate Complexes
;
_journal_name_full 'Inorganic Chemistry'
_journal_page_first 6584
_journal_page_last 6596
_journal_paper_doi 10.1021/ic2003782
_journal_volume 50
_journal_year 2011
_chemical_formula_sum 'C38 H24 F25 Fe N2 O5'
_chemical_formula_weight 1119.44
_chemical_name_systematic
; 

 ? 

;
_space_group_IT_number 15
_symmetry_cell_setting monoclinic
_symmetry_space_group_name_Hall '-I 2ya'
_symmetry_space_group_name_H-M 'I 1 2/a 1'
_atom_sites_solution_hydrogens geom
_atom_sites_solution_primary direct
_atom_sites_solution_secondary difmap
_audit_creation_method SHELXL-97
_cell_angle_alpha 90.00
_cell_angle_beta 98.504(2)
_cell_angle_gamma 90.00
_cell_formula_units_Z 8
_cell_length_a 22.466(3)
_cell_length_b 11.1062(15)
_cell_length_c 33.506(5)
_cell_measurement_reflns_used 5646
_cell_measurement_temperature 100(2)
_cell_measurement_theta_max 27.96
_cell_measurement_theta_min 2.32
_cell_volume 8268(2)
_computing_cell_refinement 'Bruker SMART'
_computing_data_collection 'Bruker SMART'
_computing_data_reduction 'Bruker SAINT'
_computing_molecular_graphics 'Bruker SHELXTL'
_computing_publication_material 'Bruker SHELXTL'
_computing_structure_refinement 'SHELXL-97 (Sheldrick, 1997)'
_computing_structure_solution 'SHELXS-97 (Sheldrick, 1990)'
_diffrn_ambient_temperature 100(2)
_diffrn_measured_fraction_theta_full 0.997
_diffrn_measured_fraction_theta_max 0.997
_diffrn_measurement_device_type 'CCD area detector'
_diffrn_measurement_method 'phi and omega scans'
_diffrn_radiation_monochromator graphite
_diffrn_radiation_source 'fine-focus sealed tube'
_diffrn_radiation_type MoK\a
_diffrn_radiation_wavelength 0.71073
_diffrn_reflns_av_R_equivalents 0.0549
_diffrn_reflns_av_sigmaI/netI 0.0514
_diffrn_reflns_limit_h_max 26
_diffrn_reflns_limit_h_min -26
_diffrn_reflns_limit_k_max 13
_diffrn_reflns_limit_k_min -13
_diffrn_reflns_limit_l_max 39
_diffrn_reflns_limit_l_min -39
_diffrn_reflns_number 28704
_diffrn_reflns_theta_full 25.00
_diffrn_reflns_theta_max 25.00
_diffrn_reflns_theta_min 1.83
_exptl_absorpt_coefficient_mu 0.526
_exptl_absorpt_correction_T_max 0.9896
_exptl_absorpt_correction_T_min 0.9022
_exptl_absorpt_correction_type multi-scan
_exptl_absorpt_process_details sadabs
_exptl_crystal_colour red
_exptl_crystal_density_diffrn 1.799
_exptl_crystal_description blade
_exptl_crystal_F_000 4456
_exptl_crystal_size_max 0.20
_exptl_crystal_size_mid 0.10
_exptl_crystal_size_min 0.02
_refine_diff_density_max 0.642
_refine_diff_density_min -0.541
_refine_diff_density_rms 0.085
_refine_ls_extinction_method none
_refine_ls_goodness_of_fit_ref 1.253
_refine_ls_hydrogen_treatment constr
_refine_ls_matrix_type full
_refine_ls_number_parameters 640
_refine_ls_number_reflns 7271
_refine_ls_number_restraints 0
_refine_ls_restrained_S_all 1.253
_refine_ls_R_factor_all 0.0922
_refine_ls_R_factor_gt 0.0749
_refine_ls_shift/su_max 0.022
_refine_ls_shift/su_mean 0.004
_refine_ls_structure_factor_coef Fsqd
_refine_ls_weighting_details 'calc w=1/[\s^2^(Fo^2^)+(0.0600P)^2^+30.0000P] where P=(Fo^2^+2Fc^2^)/3'
_refine_ls_weighting_scheme calc
_refine_ls_wR_factor_gt 0.1551
_refine_ls_wR_factor_ref 0.1623
_reflns_number_gt 6143
_reflns_number_total 7271
_reflns_threshold_expression >2sigma(I)
_cod_data_source_file ic2003782_si_002_2.cif
_cod_data_source_block lhd36a-compound_2
_cod_original_cell_volume 8268.1(19)
_cod_database_code 4325590

loop_
_symmetry_equiv_pos_as_xyz
'x, y, z'
'-x+1/2, y, -z'
'x+1/2, y+1/2, z+1/2'
'-x+1, y+1/2, -z+1/2'
'-x, -y, -z'
'x-1/2, -y, z'
'-x+1/2, -y+1/2, -z+1/2'
'x, -y+1/2, z+1/2'

loop_
_atom_site_label
_atom_site_type_symbol
_atom_site_fract_x
_atom_site_fract_y
_atom_site_fract_z
_atom_site_U_iso_or_equiv
_atom_site_adp_type
_atom_site_occupancy
_atom_site_symmetry_multiplicity
_atom_site_calc_flag
_atom_site_refinement_flags
Fe1 Fe 0.48893(3) 0.42661(6) 0.13718(2) 0.01759(18) Uani 1 1 d .
O1 O 0.56072(13) 0.3786(3) 0.11305(10) 0.0235(7) Uani 1 1 d .
O2 O 0.47577(15) 0.5414(3) 0.09399(11) 0.0302(8) Uani 1 1 d .
O3 O 0.53559(15) 0.4602(4) 0.18826(10) 0.0355(9) Uani 1 1 d .
O4 O 0.46333(14) 0.2619(3) 0.13668(11) 0.0272(8) Uani 1 1 d .
O5 O 0.41348(14) 0.4688(3) 0.15853(10) 0.0245(8) Uani 1 1 d .
F12 F 0.52478(13) 0.3289(3) 0.03227(9) 0.0346(7) Uani 1 1 d .
F13 F 0.54139(16) 0.1093(3) 0.00228(10) 0.0475(9) Uani 1 1 d .
F14 F 0.59682(16) -0.0684(3) 0.05046(11) 0.0493(9) Uani 1 1 d .
F15 F 0.63430(14) -0.0206(3) 0.13001(10) 0.0416(8) Uani 1 1 d .
F16 F 0.61714(12) 0.1989(3) 0.16039(9) 0.0313(7) Uani 1 1 d .
F22 F 0.35658(14) 0.4876(3) 0.06342(9) 0.0362(7) Uani 1 1 d .
F23 F 0.27732(13) 0.6648(3) 0.04164(10) 0.0410(8) Uani 1 1 d .
F24 F 0.31182(14) 0.8999(3) 0.04777(11) 0.0451(9) Uani 1 1 d .
F25 F 0.42911(14) 0.9547(3) 0.07670(10) 0.0381(8) Uani 1 1 d .
F26 F 0.50947(12) 0.7794(3) 0.09823(9) 0.0312(7) Uani 1 1 d .
F32 F 0.57746(13) 0.6784(3) 0.16669(9) 0.0358(7) Uani 1 1 d .
F33 F 0.69167(15) 0.7452(3) 0.18949(11) 0.0457(9) Uani 1 1 d .
F34 F 0.76980(13) 0.5968(4) 0.23624(11) 0.0552(10) Uani 1 1 d .
F35 F 0.73033(16) 0.3784(4) 0.25921(11) 0.0576(10) Uani 1 1 d .
F36 F 0.61523(16) 0.3099(3) 0.23613(10) 0.0445(8) Uani 1 1 d .
F42 F 0.39513(12) 0.1931(3) 0.19531(9) 0.0312(7) Uani 1 1 d .
F43 F 0.28482(12) 0.1003(3) 0.17536(9) 0.0305(7) Uani 1 1 d .
F44 F 0.23464(12) 0.0812(3) 0.09599(9) 0.0337(7) Uani 1 1 d .
F45 F 0.29878(12) 0.1530(3) 0.03763(9) 0.0308(7) Uani 1 1 d .
F46 F 0.41089(12) 0.2423(3) 0.05735(9) 0.0313(7) Uani 1 1 d .
F52 F 0.44889(11) 0.7066(2) 0.17265(8) 0.0243(6) Uani 1 1 d .
F53 F 0.36733(12) 0.8827(2) 0.17095(9) 0.0331(7) Uani 1 1 d .
F54 F 0.24685(12) 0.8331(3) 0.15338(10) 0.0337(7) Uani 1 1 d .
F55 F 0.21046(11) 0.6006(3) 0.14024(9) 0.0287(7) Uani 1 1 d .
F56 F 0.29158(12) 0.4217(2) 0.14224(9) 0.0304(7) Uani 1 1 d .
C11 C 0.56972(19) 0.2718(4) 0.09812(15) 0.0213(11) Uani 1 1 d .
C12 C 0.5520(2) 0.2435(5) 0.05734(16) 0.0273(12) Uani 1 1 d .
C13 C 0.5601(2) 0.1307(5) 0.04162(16) 0.0308(12) Uani 1 1 d .
C14 C 0.5885(2) 0.0419(4) 0.06614(17) 0.0310(13) Uani 1 1 d .
C15 C 0.6075(2) 0.0666(5) 0.10558(17) 0.0307(12) Uani 1 1 d .
C16 C 0.5987(2) 0.1790(5) 0.12113(15) 0.0249(11) Uani 1 1 d .
C21 C 0.4364(2) 0.6263(4) 0.08234(14) 0.0229(11) Uani 1 1 d .
C22 C 0.3759(2) 0.6033(4) 0.06633(15) 0.0243(11) Uani 1 1 d .
C23 C 0.3349(2) 0.6938(5) 0.05508(14) 0.0257(11) Uani 1 1 d .
C24 C 0.3522(2) 0.8117(5) 0.05846(16) 0.0292(12) Uani 1 1 d .
C25 C 0.4117(2) 0.8394(4) 0.07349(15) 0.0257(11) Uani 1 1 d .
C26 C 0.4516(2) 0.7486(5) 0.08417(14) 0.0234(11) Uani 1 1 d .
C31 C 0.59283(19) 0.4906(5) 0.19929(14) 0.0234(11) Uani 1 1 d .
C32 C 0.6151(2) 0.6012(4) 0.18945(14) 0.0232(11) Uani 1 1 d .
C33 C 0.6736(2) 0.6367(5) 0.20130(16) 0.0311(12) Uani 1 1 d .
C34 C 0.7119(2) 0.5624(5) 0.22444(17) 0.0344(13) Uani 1 1 d .
C35 C 0.6925(2) 0.4525(5) 0.23636(16) 0.0350(13) Uani 1 1 d .
C36 C 0.6326(2) 0.4171(5) 0.22357(15) 0.0299(12) Uani 1 1 d .
C41 C 0.4074(2) 0.2207(4) 0.12703(15) 0.0217(11) Uani 1 1 d .
C42 C 0.3728(2) 0.1832(4) 0.15604(15) 0.0223(11) Uani 1 1 d .
C43 C 0.3156(2) 0.1351(4) 0.14609(16) 0.0247(11) Uani 1 1 d .
C44 C 0.2902(2) 0.1260(4) 0.10655(15) 0.0244(11) Uani 1 1 d .
C45 C 0.3229(2) 0.1628(4) 0.07665(15) 0.0240(11) Uani 1 1 d .
C46 C 0.3800(2) 0.2082(4) 0.08754(15) 0.0224(11) Uani 1 1 d .
C51 C 0.3745(2) 0.5567(4) 0.15782(14) 0.0213(10) Uani 1 1 d .
C52 C 0.38945(19) 0.6761(4) 0.16541(14) 0.0197(10) Uani 1 1 d .
C53 C 0.3481(2) 0.7686(4) 0.16387(15) 0.0229(11) Uani 1 1 d .
C54 C 0.2875(2) 0.7437(4) 0.15576(15) 0.0237(11) Uani 1 1 d .
C55 C 0.27016(19) 0.6271(4) 0.14878(14) 0.0207(10) Uani 1 1 d .
C56 C 0.3115(2) 0.5356(4) 0.14994(15) 0.0223(10) Uani 1 1 d .
C61 C 0.0189(2) 0.0297(5) 0.17579(15) 0.0286(12) Uani 1 1 d .
H61A H -0.0249 0.0387 0.1723 0.043 Uiso 1 1 calc R
H61B H 0.0292 -0.0451 0.1629 0.043 Uiso 1 1 calc R
H61C H 0.0366 0.0983 0.1633 0.043 Uiso 1 1 calc R
C62 C 0.0167(2) -0.0797(4) 0.23846(16) 0.0294(12) Uani 1 1 d .
H62A H 0.0326 -0.0824 0.2673 0.044 Uiso 1 1 calc R
H62B H 0.0273 -0.1542 0.2255 0.044 Uiso 1 1 calc R
H62C H -0.0272 -0.0716 0.2350 0.044 Uiso 1 1 calc R
C63 C 0.0273(3) 0.1386(5) 0.23984(17) 0.0355(13) Uani 1 1 d .
H63A H 0.0434 0.1347 0.2686 0.053 Uiso 1 1 calc R
H63B H -0.0166 0.1474 0.2366 0.053 Uiso 1 1 calc R
H63C H 0.0447 0.2079 0.2276 0.053 Uiso 1 1 calc R
C64 C 0.1102(2) 0.0118(5) 0.22583(16) 0.0333(13) Uani 1 1 d .
H64A H 0.1252 0.0091 0.2548 0.050 Uiso 1 1 calc R
H64B H 0.1283 0.0804 0.2137 0.050 Uiso 1 1 calc R
H64C H 0.1211 -0.0630 0.2131 0.050 Uiso 1 1 calc R
C65 C 0.5764(2) -0.3844(5) 0.02982(17) 0.0324(12) Uani 1 1 d .
H65A H 0.5499 -0.4355 0.0433 0.049 Uiso 1 1 calc R
H65B H 0.5748 -0.4106 0.0018 0.049 Uiso 1 1 calc R
H65C H 0.5630 -0.3005 0.0304 0.049 Uiso 1 1 calc R
C66 C 0.6801(2) -0.3170(5) 0.03060(18) 0.0363(13) Uani 1 1 d .
H66A H 0.6784 -0.3428 0.0025 0.054 Uiso 1 1 calc R
H66B H 0.7215 -0.3247 0.0446 0.054 Uiso 1 1 calc R
H66C H 0.6673 -0.2328 0.0313 0.054 Uiso 1 1 calc R
C67 C 0.6410(2) -0.3561(5) 0.09380(15) 0.0293(12) Uani 1 1 d .
H67A H 0.6141 -0.4073 0.1069 0.044 Uiso 1 1 calc R
H67B H 0.6280 -0.2720 0.0946 0.044 Uiso 1 1 calc R
H67C H 0.6822 -0.3637 0.1081 0.044 Uiso 1 1 calc R
C68 C 0.6596(2) -0.5215(5) 0.05010(16) 0.0304(12) Uani 1 1 d .
H68A H 0.6330 -0.5730 0.0633 0.046 Uiso 1 1 calc R
H68B H 0.7009 -0.5282 0.0643 0.046 Uiso 1 1 calc R
H68C H 0.6584 -0.5472 0.0220 0.046 Uiso 1 1 calc R
N1 N 0.04299(17) 0.0254(3) 0.21950(12) 0.0209(9) Uani 1 1 d .
N2 N 0.63924(17) -0.3944(4) 0.05111(12) 0.0230(9) Uani 1 1 d .

loop_
_atom_site_aniso_label
_atom_site_aniso_U_11
_atom_site_aniso_U_22
_atom_site_aniso_U_33
_atom_site_aniso_U_23
_atom_site_aniso_U_13
_atom_site_aniso_U_12
Fe1 0.0112(3) 0.0165(3) 0.0261(4) -0.0001(3) 0.0063(3) -0.0001(3)
O1 0.0157(16) 0.0179(17) 0.040(2) -0.0003(15) 0.0141(15) 0.0015(14)
O2 0.031(2) 0.0256(19) 0.037(2) 0.0082(16) 0.0160(16) 0.0105(16)
O3 0.0226(19) 0.056(3) 0.029(2) -0.0061(18) 0.0071(15) -0.0120(18)
O4 0.0143(16) 0.0145(17) 0.053(2) 0.0016(15) 0.0048(15) -0.0047(13)
O5 0.0157(16) 0.0206(18) 0.040(2) 0.0020(15) 0.0128(15) 0.0042(14)
F12 0.0298(16) 0.0314(17) 0.0402(18) 0.0097(14) -0.0030(13) -0.0027(13)
F13 0.065(2) 0.044(2) 0.0363(19) -0.0074(15) 0.0144(17) -0.0189(17)
F14 0.067(2) 0.0289(18) 0.061(2) -0.0078(16) 0.0406(19) 0.0000(16)
F15 0.0364(18) 0.0317(17) 0.062(2) 0.0166(16) 0.0262(16) 0.0183(15)
F16 0.0256(15) 0.0347(17) 0.0346(17) 0.0062(13) 0.0075(13) 0.0009(13)
F22 0.0412(18) 0.0249(17) 0.0434(19) -0.0016(14) 0.0093(14) -0.0076(14)
F23 0.0226(16) 0.050(2) 0.048(2) 0.0025(16) -0.0030(14) -0.0061(14)
F24 0.0319(18) 0.0353(19) 0.067(2) 0.0069(16) 0.0045(16) 0.0152(15)
F25 0.0403(18) 0.0204(16) 0.056(2) -0.0040(14) 0.0134(15) 0.0002(13)
F26 0.0200(14) 0.0353(17) 0.0403(17) -0.0015(14) 0.0104(13) -0.0032(13)
F32 0.0324(17) 0.0377(18) 0.0391(18) 0.0071(14) 0.0109(14) 0.0121(14)
F33 0.0414(19) 0.0366(19) 0.063(2) -0.0082(16) 0.0213(17) -0.0162(15)
F34 0.0168(16) 0.085(3) 0.062(2) -0.020(2) -0.0008(15) -0.0073(17)
F35 0.053(2) 0.069(3) 0.049(2) 0.0061(19) -0.0018(17) 0.034(2)
F36 0.059(2) 0.0307(18) 0.048(2) 0.0043(15) 0.0203(17) -0.0041(16)
F42 0.0250(15) 0.0337(17) 0.0346(17) 0.0004(13) 0.0033(13) 0.0005(13)
F43 0.0225(15) 0.0337(17) 0.0387(17) 0.0076(13) 0.0164(13) 0.0030(13)
F44 0.0136(13) 0.0367(18) 0.0498(19) 0.0039(15) 0.0015(13) -0.0079(13)
F45 0.0246(15) 0.0347(17) 0.0336(17) 0.0041(13) 0.0061(13) -0.0022(13)
F46 0.0236(15) 0.0294(16) 0.0447(18) 0.0085(14) 0.0169(13) -0.0007(12)
F52 0.0133(13) 0.0250(15) 0.0346(16) 0.0007(12) 0.0033(11) -0.0024(11)
F53 0.0238(15) 0.0197(15) 0.056(2) -0.0052(14) 0.0076(14) -0.0002(12)
F54 0.0198(15) 0.0264(16) 0.055(2) -0.0032(14) 0.0062(13) 0.0087(12)
F55 0.0114(13) 0.0329(17) 0.0419(17) -0.0043(13) 0.0050(12) -0.0023(12)
F56 0.0183(14) 0.0256(16) 0.0491(18) -0.0059(14) 0.0114(13) -0.0028(12)
C11 0.012(2) 0.017(3) 0.038(3) 0.000(2) 0.016(2) -0.0024(19)
C12 0.015(2) 0.026(3) 0.040(3) 0.005(2) 0.003(2) 0.000(2)
C13 0.031(3) 0.032(3) 0.034(3) -0.005(2) 0.021(2) -0.010(2)
C14 0.031(3) 0.019(3) 0.050(4) -0.001(2) 0.027(3) 0.007(2)
C15 0.024(3) 0.030(3) 0.042(3) 0.012(3) 0.020(2) 0.008(2)
C16 0.016(2) 0.031(3) 0.031(3) 0.001(2) 0.014(2) 0.007(2)
C21 0.022(2) 0.021(3) 0.027(3) 0.003(2) 0.009(2) 0.008(2)
C22 0.029(3) 0.020(3) 0.026(3) -0.004(2) 0.011(2) -0.005(2)
C23 0.021(3) 0.034(3) 0.022(3) 0.000(2) 0.000(2) -0.002(2)
C24 0.024(3) 0.028(3) 0.036(3) 0.001(2) 0.004(2) 0.014(2)
C25 0.028(3) 0.018(3) 0.032(3) -0.002(2) 0.010(2) -0.001(2)
C26 0.017(2) 0.032(3) 0.022(3) 0.003(2) 0.008(2) 0.000(2)
C31 0.010(2) 0.034(3) 0.027(3) -0.009(2) 0.0043(19) -0.002(2)
C32 0.021(2) 0.026(3) 0.024(3) -0.002(2) 0.009(2) 0.007(2)
C33 0.033(3) 0.028(3) 0.035(3) -0.006(2) 0.014(2) -0.010(2)
C34 0.016(2) 0.045(4) 0.042(3) -0.014(3) 0.005(2) -0.004(2)
C35 0.032(3) 0.045(4) 0.025(3) 0.000(2) -0.004(2) 0.017(3)
C36 0.038(3) 0.026(3) 0.029(3) -0.001(2) 0.018(2) 0.004(2)
C41 0.015(2) 0.006(2) 0.045(3) -0.004(2) 0.008(2) -0.0018(18)
C42 0.018(2) 0.017(3) 0.032(3) 0.000(2) 0.004(2) 0.000(2)
C43 0.019(2) 0.018(3) 0.040(3) 0.007(2) 0.014(2) 0.005(2)
C44 0.015(2) 0.024(3) 0.035(3) 0.003(2) 0.005(2) -0.004(2)
C45 0.019(2) 0.019(3) 0.035(3) 0.003(2) 0.007(2) 0.000(2)
C46 0.015(2) 0.017(2) 0.039(3) 0.004(2) 0.017(2) 0.0001(19)
C51 0.023(2) 0.022(3) 0.021(2) 0.007(2) 0.010(2) 0.001(2)
C52 0.009(2) 0.029(3) 0.022(3) -0.001(2) 0.0047(18) -0.004(2)
C53 0.019(2) 0.019(3) 0.031(3) 0.000(2) 0.006(2) -0.006(2)
C54 0.020(2) 0.025(3) 0.028(3) 0.001(2) 0.009(2) 0.010(2)
C55 0.009(2) 0.028(3) 0.026(3) 0.000(2) 0.0039(18) 0.003(2)
C56 0.019(2) 0.019(3) 0.030(3) -0.002(2) 0.007(2) -0.003(2)
C61 0.025(3) 0.034(3) 0.027(3) -0.004(2) 0.006(2) 0.003(2)
C62 0.031(3) 0.021(3) 0.038(3) 0.004(2) 0.013(2) -0.002(2)
C63 0.052(4) 0.023(3) 0.036(3) -0.004(2) 0.020(3) -0.003(3)
C64 0.017(3) 0.044(3) 0.037(3) -0.004(3) 0.000(2) -0.003(2)
C65 0.017(2) 0.040(3) 0.038(3) 0.002(3) 0.000(2) 0.002(2)
C66 0.033(3) 0.034(3) 0.047(3) 0.006(3) 0.022(3) -0.006(2)
C67 0.029(3) 0.033(3) 0.027(3) 0.000(2) 0.009(2) 0.007(2)
C68 0.029(3) 0.026(3) 0.037(3) -0.002(2) 0.008(2) 0.003(2)
N1 0.019(2) 0.019(2) 0.026(2) -0.0018(17) 0.0081(17) -0.0028(16)
N2 0.0136(19) 0.024(2) 0.031(2) 0.0038(18) 0.0051(17) -0.0003(17)

loop_
_atom_type_symbol
_atom_type_description
_atom_type_scat_dispersion_real
_atom_type_scat_dispersion_imag
_atom_type_scat_source
C C 0.0033 0.0016 'International Tables Vol C Tables 4.2.6.8 and 6.1.1.4'
H H 0.0000 0.0000 'International Tables Vol C Tables 4.2.6.8 and 6.1.1.4'
N N 0.0061 0.0033 'International Tables Vol C Tables 4.2.6.8 and 6.1.1.4'
O O 0.0106 0.0060 'International Tables Vol C Tables 4.2.6.8 and 6.1.1.4'
F F 0.0171 0.0103 'International Tables Vol C Tables 4.2.6.8 and 6.1.1.4'
Fe Fe 0.3463 0.8444 'International Tables Vol C Tables 4.2.6.8 and 6.1.1.4'

loop_
_geom_angle_atom_site_label_1
_geom_angle_atom_site_label_2
_geom_angle_atom_site_label_3
_geom_angle
O3 Fe1 O2 123.38(16)
O3 Fe1 O4 108.58(16)
O2 Fe1 O4 127.95(16)
O3 Fe1 O1 92.65(15)
O2 Fe1 O1 85.13(14)
O4 Fe1 O1 90.03(14)
O3 Fe1 O5 90.90(15)
O2 Fe1 O5 94.03(14)
O4 Fe1 O5 87.57(14)
O1 Fe1 O5 176.20(14)
C11 O1 Fe1 125.4(3)
C21 O2 Fe1 136.4(3)
C31 O3 Fe1 132.9(3)
C41 O4 Fe1 127.0(3)
C51 O5 Fe1 140.5(3)
O1 C11 C16 122.9(5)
O1 C11 C12 122.4(4)
C16 C11 C12 114.6(4)
F12 C12 C13 118.2(5)
F12 C12 C11 119.1(4)
C13 C12 C11 122.7(5)
F13 C13 C12 119.6(5)
F13 C13 C14 120.6(5)
C12 C13 C14 119.8(5)
C15 C14 F14 121.2(5)
C15 C14 C13 119.2(5)
F14 C14 C13 119.6(5)
C14 C15 F15 119.6(5)
C14 C15 C16 120.7(5)
F15 C15 C16 119.7(5)
F16 C16 C15 118.8(4)
F16 C16 C11 118.3(4)
C15 C16 C11 122.9(5)
O2 C21 C26 122.4(4)
O2 C21 C22 123.5(4)
C26 C21 C22 114.1(4)
F22 C22 C23 118.5(4)
F22 C22 C21 118.7(4)
C23 C22 C21 122.7(4)
F23 C23 C24 120.4(4)
F23 C23 C22 119.2(5)
C24 C23 C22 120.4(4)
F24 C24 C23 120.2(5)
F24 C24 C25 120.6(5)
C23 C24 C25 119.2(4)
F25 C25 C26 121.0(4)
F25 C25 C24 119.6(4)
C26 C25 C24 119.4(5)
C25 C26 F26 117.6(4)
C25 C26 C21 124.1(4)
F26 C26 C21 118.2(4)
O3 C31 C36 121.9(5)
O3 C31 C32 121.9(5)
C36 C31 C32 116.1(4)
F32 C32 C33 118.1(5)
F32 C32 C31 118.6(4)
C33 C32 C31 123.3(5)
F33 C33 C34 121.3(5)
F33 C33 C32 119.2(5)
C34 C33 C32 119.4(5)
C33 C34 F34 119.8(5)
C33 C34 C35 120.5(5)
F34 C34 C35 119.7(5)
F35 C35 C34 120.7(5)
F35 C35 C36 120.0(5)
C34 C35 C36 119.3(5)
F36 C36 C31 121.1(5)
F36 C36 C35 117.6(5)
C31 C36 C35 121.3(5)
O4 C41 C46 122.6(4)
O4 C41 C42 122.5(5)
C46 C41 C42 114.9(4)
F42 C42 C43 117.8(4)
F42 C42 C41 119.5(4)
C43 C42 C41 122.7(5)
F43 C43 C44 120.1(4)
F43 C43 C42 119.8(5)
C44 C43 C42 120.1(4)
F44 C44 C43 121.5(4)
F44 C44 C45 119.4(4)
C43 C44 C45 119.1(4)
F45 C45 C46 121.0(4)
F45 C45 C44 119.8(4)
C46 C45 C44 119.3(5)
F46 C46 C45 117.5(4)
F46 C46 C41 118.6(4)
C45 C46 C41 123.9(4)
O5 C51 C52 124.6(4)
O5 C51 C56 121.7(4)
C52 C51 C56 113.6(4)
F52 C52 C51 118.4(4)
F52 C52 C53 117.2(4)
C51 C52 C53 124.3(4)
F53 C53 C54 120.3(4)
F53 C53 C52 119.8(4)
C54 C53 C52 119.9(4)
F54 C54 C55 121.1(4)
F54 C54 C53 120.5(4)
C55 C54 C53 118.3(4)
C54 C55 F55 119.4(4)
C54 C55 C56 121.5(4)
F55 C55 C56 119.1(4)
F56 C56 C55 118.8(4)
F56 C56 C51 118.8(4)
C55 C56 C51 122.3(4)
C61 N1 C62 109.6(4)
C61 N1 C63 110.2(4)
C62 N1 C63 109.2(4)
C61 N1 C64 110.8(4)
C62 N1 C64 108.4(4)
C63 N1 C64 108.7(4)
C65 N2 C67 109.2(4)
C65 N2 C68 109.5(4)
C67 N2 C68 109.2(4)
C65 N2 C66 109.9(4)
C67 N2 C66 110.3(4)
C68 N2 C66 108.9(4)

loop_
_geom_bond_atom_site_label_1
_geom_bond_atom_site_label_2
_geom_bond_distance
Fe1 O3 1.907(4)
Fe1 O2 1.918(3)
Fe1 O4 1.917(3)
Fe1 O1 1.981(3)
Fe1 O5 1.991(3)
O1 C11 1.314(5)
O2 C21 1.312(6)
O3 C31 1.328(5)
O4 C41 1.331(5)
O5 C51 1.309(6)
F12 C12 1.352(6)
F13 C13 1.344(6)
F14 C14 1.357(6)
F15 C15 1.351(6)
F16 C16 1.338(6)
F22 C22 1.355(5)
F23 C23 1.344(5)
F24 C24 1.346(6)
F25 C25 1.339(6)
F26 C26 1.360(5)
F32 C32 1.357(6)
F33 C33 1.349(6)
F34 C34 1.357(6)
F35 C35 1.339(6)
F36 C36 1.339(6)
F42 C42 1.342(6)
F43 C43 1.338(5)
F44 C44 1.341(5)
F45 C45 1.344(6)
F46 C46 1.363(5)
F52 C52 1.364(5)
F53 C53 1.348(5)
F54 C54 1.344(5)
F55 C55 1.362(5)
F56 C56 1.354(5)
C11 C16 1.390(7)
C11 C12 1.401(7)
C12 C13 1.381(7)
C13 C14 1.378(8)
C14 C15 1.355(8)
C15 C16 1.378(7)
C21 C26 1.399(7)
C21 C22 1.409(7)
C22 C23 1.379(7)
C23 C24 1.366(7)
C24 C25 1.392(7)
C25 C26 1.361(7)
C31 C36 1.383(7)
C31 C32 1.384(7)
C32 C33 1.374(7)
C33 C34 1.352(8)
C34 C35 1.374(8)
C35 C36 1.408(8)
C41 C46 1.382(7)
C41 C42 1.395(7)
C42 C43 1.386(7)
C43 C44 1.367(7)
C44 C45 1.390(7)
C45 C46 1.375(7)
C51 C52 1.383(7)
C51 C56 1.420(6)
C52 C53 1.380(7)
C53 C54 1.376(7)
C54 C55 1.363(7)
C55 C56 1.374(7)
C61 N1 1.485(6)
C62 N1 1.492(6)
C63 N1 1.497(6)
C64 N1 1.502(6)
C65 N2 1.490(6)
C66 N2 1.497(6)
C67 N2 1.487(6)
C68 N2 1.486(6)
